data_4068214
loop_
_publ_author_name
'Adams, Richard D.'
'Kan, Yuwei'
'Zhang, Qiang'
'Hall, Michael B.'
'Trufan, Eszter'

_publ_section_title
;
 Bonding and Reactivity in the Electronically Unsaturated Hydrogen-Bridged
 Dimer [Ru3(CO)8(\m3-CMe)(\m-H)2(\m3-H)]2
;
_journal_issue 1
_journal_name_full Organometallics
_journal_page_first 50
_journal_paper_doi 10.1021/om2012375
_journal_volume 31
_journal_year 2012
_chemical_formula_sum 'C34 H28 O7 P2 Ru3'
_chemical_formula_weight 913.71
_chemical_name_systematic
; 
 ? 
;
_space_group_IT_number 2
_symmetry_cell_setting triclinic
_symmetry_space_group_name_Hall '-P 1'
_symmetry_space_group_name_H-M 'P -1'
_atom_sites_solution_hydrogens geom
_atom_sites_solution_primary direct
_atom_sites_solution_secondary difmap
_audit_creation_method SHELXL-97
_cell_angle_alpha 66.593(2)
_cell_angle_beta 89.780(3)
_cell_angle_gamma 70.765(2)
_cell_formula_units_Z 2
_cell_length_a 11.0790(12)
_cell_length_b 13.5376(15)
_cell_length_c 13.5784(15)
_cell_measurement_reflns_used 2983
_cell_measurement_temperature 294(2)
_cell_measurement_theta_max 25.11
_cell_measurement_theta_min 2.38
_cell_volume 1745.5(3)
_computing_cell_refinement 'SAINT+  V6.45 (Bruker, 2003)'
_computing_data_collection 'SMART V5.632 (Bruker, 2005)'
_computing_data_reduction 'SAINT+  V6.45'
_computing_molecular_graphics 'SHELXTL V6.1 (Sheldrick, 2000)'
_computing_publication_material 'SHELXTL V6.1'
_computing_structure_refinement 'SHELXL-97 (Sheldrick, 1997)'
_computing_structure_solution 'SHELXS-97 (Sheldrick, 1990)'
_diffrn_ambient_temperature 294(2)
_diffrn_measured_fraction_theta_full 1.000
_diffrn_measured_fraction_theta_max 1.000
_diffrn_measurement_device_type 'Bruker SMART APEX CCD diffractometer'
_diffrn_measurement_method 'omega scans'
_diffrn_radiation_monochromator graphite
_diffrn_radiation_source 'fine-focus sealed tube'
_diffrn_radiation_type MoK\a
_diffrn_radiation_wavelength 0.71073
_diffrn_reflns_av_R_equivalents 0.0604
_diffrn_reflns_av_sigmaI/netI 0.0772
_diffrn_reflns_limit_h_max 12
_diffrn_reflns_limit_h_min -12
_diffrn_reflns_limit_k_max 15
_diffrn_reflns_limit_k_min -15
_diffrn_reflns_limit_l_max 15
_diffrn_reflns_limit_l_min -15
_diffrn_reflns_number 19447
_diffrn_reflns_theta_full 23.81
_diffrn_reflns_theta_max 23.81
_diffrn_reflns_theta_min 1.65
_diffrn_standards_decay_% <1
_exptl_absorpt_coefficient_mu 1.418
_exptl_absorpt_correction_T_max 1.000
_exptl_absorpt_correction_T_min 0.800
_exptl_absorpt_correction_type multi-scan
_exptl_absorpt_process_details '(SADABS, Bruker, 1997)'
_exptl_crystal_colour yellow
_exptl_crystal_density_diffrn 1.738
_exptl_crystal_density_method 'not measured'
_exptl_crystal_description plate
_exptl_crystal_F_000 900
_exptl_crystal_size_max 0.10
_exptl_crystal_size_mid 0.05
_exptl_crystal_size_min 0.02
_refine_diff_density_max 0.936
_refine_diff_density_min -0.819
_refine_diff_density_rms 0.118
_refine_ls_extinction_method none
_refine_ls_goodness_of_fit_ref 1.031
_refine_ls_hydrogen_treatment mixed
_refine_ls_matrix_type full
_refine_ls_number_parameters 428
_refine_ls_number_reflns 5368
_refine_ls_number_restraints 0
_refine_ls_restrained_S_all 1.031
_refine_ls_R_factor_all 0.0991
_refine_ls_R_factor_gt 0.0753
_refine_ls_shift/su_max 0.002
_refine_ls_shift/su_mean 0.000
_refine_ls_structure_factor_coef Fsqd
_refine_ls_weighting_details 'calc w=1/[\s^2^(Fo^2^)+(0.1224P)^2^+7.7381P] where P=(Fo^2^+2Fc^2^)/3'
_refine_ls_weighting_scheme calc
_refine_ls_wR_factor_gt 0.2061
_refine_ls_wR_factor_ref 0.2230
_reflns_number_gt 4263
_reflns_number_total 5368
_reflns_threshold_expression >2sigma(I)
_cod_data_source_file om2012375_si_002.cif
_cod_data_source_block 3
_cod_depositor_comments
;
The following automatic conversions were performed:

'_symmetry_cell_setting' value 'Triclinic' changed to 'triclinic'
according to /home/saulius/struct/CIF-dictionaries/cif_core.dic
dictionary named 'cif_core.dic' version 2.4.1 from
2010-06-29.

'_exptl_absorpt_correction_type' value 'Multi-Scan'
changed to 'multi-scan' according to
/home/saulius/struct/CIF-dictionaries/cif_core.dic dictionary named
'cif_core.dic' version 2.4.1 from 2010-06-29.

Automatic conversion script
Id: cif_fix_values 1715 2011-07-08 13:25:40Z adriana 
;
_cod_original_sg_symbol_H-M P-1
_cod_database_code 4068214

loop_
_symmetry_equiv_pos_as_xyz
'x, y, z'
'-x, -y, -z'

loop_
_atom_site_label
_atom_site_type_symbol
_atom_site_fract_x
_atom_site_fract_y
_atom_site_fract_z
_atom_site_U_iso_or_equiv
_atom_site_adp_type
_atom_site_occupancy
_atom_site_symmetry_multiplicity
_atom_site_calc_flag
_atom_site_refinement_flags
Ru1 Ru 0.65726(9) 0.19579(8) 0.43439(7) 0.0428(3) Uani 1 1 d .
Ru2 Ru 0.76801(9) 0.24459(8) 0.23677(7) 0.0446(3) Uani 1 1 d .
Ru3 Ru 0.64543(12) 0.42445(9) 0.30217(9) 0.0658(4) Uani 1 1 d .
P1 P 0.7974(3) 0.0913(2) 0.6086(2) 0.0384(7) Uani 1 1 d .
P2 P 1.0034(3) 0.1864(2) 0.2455(2) 0.0397(7) Uani 1 1 d .
H1 H 0.789(10) 0.173(8) 0.374(8) 0.04(3) Uiso 1 1 d .
H2 H 0.686(13) 0.283(12) 0.446(11) 0.08(4) Uiso 1 1 d .
H3 H 0.786(15) 0.327(13) 0.258(12) 0.10(5) Uiso 1 1 d .
C4 C 0.5862(12) 0.3070(11) 0.2733(10) 0.057(3) Uani 1 1 d .
C5 C 0.4601(14) 0.3260(15) 0.2138(11) 0.083(5) Uani 1 1 d .
H5A H 0.4427 0.3890 0.1436 0.124 Uiso 1 1 calc R
H5B H 0.3915 0.3436 0.2545 0.124 Uiso 1 1 calc R
H5C H 0.4658 0.2574 0.2056 0.124 Uiso 1 1 calc R
C6 C 1.1190(11) 0.0626(9) 0.3634(8) 0.041(3) Uani 1 1 d .
H6A H 1.1884 0.0890 0.3711 0.050 Uiso 1 1 calc R
H6B H 1.0741 0.0603 0.4253 0.050 Uiso 1 1 calc R
C11 C 0.6190(13) 0.0724(14) 0.4312(9) 0.057(4) Uani 1 1 d .
C12 C 0.5020(14) 0.2440(12) 0.4901(11) 0.066(4) Uani 1 1 d .
C21 C 0.7384(13) 0.3423(12) 0.0905(10) 0.066(4) Uani 1 1 d .
C22 C 0.7282(14) 0.1397(13) 0.1957(11) 0.066(4) Uani 1 1 d .
C31 C 0.590(2) 0.5434(13) 0.1568(16) 0.099(6) Uani 1 1 d .
C32 C 0.744(2) 0.4936(15) 0.3515(16) 0.102(7) Uani 1 1 d .
C33 C 0.487(2) 0.4949(15) 0.3423(15) 0.101(6) Uani 1 1 d .
C34 C 0.7085(11) 0.0912(10) 0.7232(10) 0.053(3) Uani 1 1 d .
C35 C 0.5996(15) 0.0630(15) 0.7301(13) 0.083(5) Uani 1 1 d .
H35 H 0.5754 0.0394 0.6800 0.100 Uiso 1 1 calc R
C36 C 0.5253(17) 0.0693(17) 0.8115(15) 0.099(6) Uani 1 1 d .
H36 H 0.4525 0.0490 0.8151 0.119 Uiso 1 1 calc R
C37 C 0.555(2) 0.1034(18) 0.8844(16) 0.110(7) Uani 1 1 d .
H37 H 0.5037 0.1076 0.9382 0.132 Uiso 1 1 calc R
C38 C 0.664(2) 0.1326(17) 0.8776(14) 0.101(6) Uani 1 1 d .
H38 H 0.6859 0.1575 0.9274 0.121 Uiso 1 1 calc R
C39 C 0.7402(15) 0.1260(13) 0.8001(10) 0.067(4) Uani 1 1 d .
H39 H 0.8139 0.1448 0.7985 0.080 Uiso 1 1 calc R
C40 C 0.9198(11) 0.1521(10) 0.6213(9) 0.045(3) Uani 1 1 d .
C41 C 0.8752(14) 0.2657(12) 0.6089(13) 0.068(4) Uani 1 1 d .
H41 H 0.7868 0.3061 0.5988 0.082 Uiso 1 1 calc R
C42 C 0.9602(19) 0.3182(14) 0.6114(15) 0.086(5) Uani 1 1 d .
H42 H 0.9299 0.3942 0.6032 0.103 Uiso 1 1 calc R
C43 C 1.094(2) 0.2575(16) 0.6264(12) 0.084(5) Uani 1 1 d .
H43 H 1.1519 0.2918 0.6318 0.101 Uiso 1 1 calc R
C44 C 1.1360(16) 0.1513(17) 0.6327(13) 0.082(5) Uani 1 1 d .
H44 H 1.2241 0.1126 0.6384 0.099 Uiso 1 1 calc R
C45 C 1.0472(13) 0.0958(12) 0.6308(11) 0.058(3) Uani 1 1 d .
H45 H 1.0775 0.0208 0.6362 0.070 Uiso 1 1 calc R
C46 C 1.0673(11) 0.1743(11) 0.1258(9) 0.049(3) Uani 1 1 d .
C47 C 1.1784(12) 0.1944(11) 0.0955(10) 0.057(3) Uani 1 1 d .
H47 H 1.2266 0.2094 0.1401 0.069 Uiso 1 1 calc R
C48 C 1.2208(17) 0.1926(14) -0.0021(13) 0.087(5) Uani 1 1 d .
H48 H 1.2927 0.2120 -0.0236 0.104 Uiso 1 1 calc R
C49 C 1.158(2) 0.1630(18) -0.0646(13) 0.103(6) Uani 1 1 d .
H49 H 1.1900 0.1572 -0.1264 0.124 Uiso 1 1 calc R
C50 C 1.048(2) 0.1417(19) -0.0366(14) 0.105(7) Uani 1 1 d .
H50 H 1.0028 0.1240 -0.0806 0.126 Uiso 1 1 calc R
C51 C 1.0033(15) 0.1465(15) 0.0597(11) 0.079(5) Uani 1 1 d .
H51 H 0.9289 0.1305 0.0788 0.094 Uiso 1 1 calc R
C52 C 1.0471(11) 0.3056(9) 0.2464(9) 0.044(3) Uani 1 1 d .
C53 C 1.0075(15) 0.4097(11) 0.1555(11) 0.068(4) Uani 1 1 d .
H53 H 0.9623 0.4154 0.0947 0.082 Uiso 1 1 calc R
C54 C 1.0309(19) 0.5043(14) 0.1503(12) 0.085(5) Uani 1 1 d .
H54 H 1.0041 0.5721 0.0870 0.102 Uiso 1 1 calc R
C55 C 1.0936(16) 0.4972(12) 0.2386(13) 0.073(4) Uani 1 1 d .
H55 H 1.1133 0.5601 0.2350 0.088 Uiso 1 1 calc R
C56 C 1.1288(15) 0.4014(12) 0.3321(12) 0.072(4) Uani 1 1 d .
H56 H 1.1694 0.3995 0.3930 0.086 Uiso 1 1 calc R
C57 C 1.1042(14) 0.3053(12) 0.3374(11) 0.063(4) Uani 1 1 d .
H57 H 1.1262 0.2400 0.4027 0.076 Uiso 1 1 calc R
O11 O 0.5934(13) 0.0012(12) 0.4240(10) 0.101(4) Uani 1 1 d .
O12 O 0.4076(10) 0.2737(12) 0.5212(10) 0.113(5) Uani 1 1 d .
O21 O 0.7223(12) 0.3986(11) -0.0026(8) 0.111(5) Uani 1 1 d .
O22 O 0.6928(12) 0.0868(11) 0.1632(8) 0.091(4) Uani 1 1 d .
O31 O 0.5654(16) 0.6144(11) 0.0722(11) 0.135(6) Uani 1 1 d .
O32 O 0.804(2) 0.5381(14) 0.3774(16) 0.152(7) Uani 1 1 d .
O33 O 0.3905(16) 0.5375(13) 0.3646(16) 0.161(8) Uani 1 1 d .

loop_
_atom_site_aniso_label
_atom_site_aniso_U_11
_atom_site_aniso_U_22
_atom_site_aniso_U_33
_atom_site_aniso_U_23
_atom_site_aniso_U_13
_atom_site_aniso_U_12
Ru1 0.0360(5) 0.0449(6) 0.0367(5) -0.0125(4) 0.0058(4) -0.0069(4)
Ru2 0.0402(6) 0.0450(6) 0.0352(5) -0.0105(4) 0.0047(4) -0.0067(4)
Ru3 0.0717(8) 0.0390(6) 0.0611(7) -0.0117(5) 0.0207(6) -0.0004(5)
P1 0.0397(16) 0.0365(15) 0.0357(15) -0.0151(12) 0.0062(12) -0.0095(12)
P2 0.0409(16) 0.0386(16) 0.0312(14) -0.0117(12) 0.0037(12) -0.0077(13)
C4 0.049(7) 0.049(7) 0.042(7) -0.008(6) -0.004(6) 0.007(6)
C5 0.066(10) 0.097(12) 0.050(8) -0.015(8) 0.013(7) -0.005(8)
C6 0.054(7) 0.039(6) 0.019(5) 0.000(4) -0.003(4) -0.016(5)
C11 0.060(8) 0.094(11) 0.031(6) -0.023(7) 0.022(5) -0.049(8)
C12 0.054(9) 0.055(8) 0.058(8) -0.010(7) 0.011(7) 0.000(7)
C21 0.049(8) 0.070(9) 0.043(8) -0.010(7) 0.007(6) 0.006(7)
C22 0.061(9) 0.077(10) 0.053(8) -0.023(8) 0.006(7) -0.022(8)
C31 0.132(16) 0.041(9) 0.095(13) -0.010(9) 0.041(12) -0.019(9)
C32 0.152(19) 0.049(10) 0.091(13) -0.029(9) 0.047(13) -0.018(11)
C33 0.107(14) 0.064(10) 0.079(11) -0.008(9) 0.031(10) 0.005(10)
C34 0.040(7) 0.042(7) 0.057(7) -0.012(6) 0.004(6) -0.002(5)
C35 0.070(10) 0.107(13) 0.066(9) -0.019(9) 0.024(8) -0.046(10)
C36 0.070(11) 0.128(16) 0.070(11) -0.021(11) 0.039(9) -0.025(10)
C37 0.094(15) 0.126(17) 0.078(13) -0.035(12) 0.057(11) -0.012(12)
C38 0.107(15) 0.112(15) 0.074(11) -0.050(11) 0.027(11) -0.014(12)
C39 0.082(10) 0.079(10) 0.038(7) -0.019(7) 0.016(6) -0.033(8)
C40 0.050(7) 0.040(6) 0.048(7) -0.021(5) 0.012(5) -0.018(6)
C41 0.067(9) 0.066(9) 0.098(11) -0.057(9) 0.026(8) -0.027(8)
C42 0.105(14) 0.066(10) 0.112(14) -0.050(10) 0.022(11) -0.045(10)
C43 0.129(17) 0.089(12) 0.069(10) -0.038(9) 0.021(10) -0.077(12)
C44 0.065(10) 0.125(15) 0.083(11) -0.053(11) 0.018(8) -0.055(10)
C45 0.056(8) 0.059(8) 0.070(9) -0.035(7) 0.020(7) -0.023(7)
C46 0.045(7) 0.056(7) 0.038(6) -0.020(6) 0.000(5) -0.008(6)
C47 0.055(8) 0.061(8) 0.052(7) -0.021(6) 0.018(6) -0.020(7)
C48 0.090(12) 0.089(12) 0.062(10) -0.019(9) 0.049(9) -0.024(10)
C49 0.122(17) 0.134(17) 0.043(9) -0.040(10) 0.023(10) -0.031(14)
C50 0.104(15) 0.151(18) 0.065(11) -0.069(12) -0.007(10) -0.025(14)
C51 0.061(9) 0.114(13) 0.058(9) -0.049(9) 0.007(7) -0.012(9)
C52 0.044(7) 0.026(5) 0.050(7) -0.006(5) 0.008(5) -0.010(5)
C53 0.096(11) 0.052(8) 0.048(7) -0.007(6) -0.004(7) -0.033(8)
C54 0.135(15) 0.063(10) 0.051(9) -0.009(7) 0.014(9) -0.046(10)
C55 0.097(12) 0.049(8) 0.083(11) -0.029(8) 0.023(9) -0.037(8)
C56 0.094(11) 0.055(9) 0.073(10) -0.031(8) 0.009(8) -0.031(8)
C57 0.079(10) 0.055(8) 0.055(8) -0.021(7) 0.007(7) -0.025(7)
O11 0.114(10) 0.151(12) 0.110(9) -0.089(9) 0.055(7) -0.094(9)
O12 0.045(6) 0.140(11) 0.088(8) -0.022(8) 0.029(6) 0.013(6)
O21 0.103(9) 0.117(10) 0.042(6) 0.009(6) 0.005(6) -0.006(7)
O22 0.118(10) 0.126(10) 0.067(7) -0.053(7) 0.014(6) -0.073(8)
O31 0.165(14) 0.063(8) 0.096(10) 0.023(7) 0.021(9) -0.013(8)
O32 0.212(19) 0.098(11) 0.188(17) -0.072(12) 0.059(14) -0.090(12)
O33 0.132(13) 0.098(10) 0.208(18) -0.064(11) 0.092(13) 0.010(9)

loop_
_atom_type_symbol
_atom_type_description
_atom_type_scat_dispersion_real
_atom_type_scat_dispersion_imag
_atom_type_scat_source
C C 0.0033 0.0016 'International Tables Vol C Tables 4.2.6.8 and 6.1.1.4'
H H 0.0000 0.0000 'International Tables Vol C Tables 4.2.6.8 and 6.1.1.4'
O O 0.0106 0.0060 'International Tables Vol C Tables 4.2.6.8 and 6.1.1.4'
P P 0.1023 0.0942 'International Tables Vol C Tables 4.2.6.8 and 6.1.1.4'
Ru Ru -1.2594 0.8363 'International Tables Vol C Tables 4.2.6.8 and 6.1.1.4'

loop_
_geom_angle_atom_site_label_1
_geom_angle_atom_site_label_2
_geom_angle_atom_site_label_3
_geom_angle
_geom_angle_site_symmetry_1
_geom_angle_site_symmetry_3
C11 Ru1 C12 90.9(6) . .
C11 Ru1 C4 96.4(5) . .
C12 Ru1 C4 96.5(5) . .
C11 Ru1 P1 97.7(4) . .
C12 Ru1 P1 96.1(4) . .
C4 Ru1 P1 160.9(4) . .
C11 Ru1 Ru3 142.9(4) . .
C12 Ru1 Ru3 94.4(4) . .
C4 Ru1 Ru3 46.5(4) . .
P1 Ru1 Ru3 118.15(8) . .
C11 Ru1 Ru2 95.4(3) . .
C12 Ru1 Ru2 142.0(4) . .
C4 Ru1 Ru2 45.7(4) . .
P1 Ru1 Ru2 119.91(8) . .
Ru3 Ru1 Ru2 59.59(3) . .
C11 Ru1 H1 95(3) . .
C12 Ru1 H1 172(3) . .
C4 Ru1 H1 77(3) . .
P1 Ru1 H1 89(3) . .
Ru3 Ru1 H1 78(3) . .
Ru2 Ru1 H1 32(3) . .
C11 Ru1 H2 175(6) . .
C12 Ru1 H2 87(6) . .
C4 Ru1 H2 88(6) . .
P1 Ru1 H2 78(6) . .
Ru3 Ru1 H2 42(6) . .
Ru2 Ru1 H2 89(6) . .
H1 Ru1 H2 88(7) . .
C21 Ru2 C22 87.3(7) . .
C21 Ru2 C4 98.5(5) . .
C22 Ru2 C4 93.4(6) . .
C21 Ru2 P2 93.1(4) . .
C22 Ru2 P2 103.8(4) . .
C4 Ru2 P2 159.6(4) . .
C21 Ru2 Ru3 94.3(5) . .
C22 Ru2 Ru3 139.9(4) . .
C4 Ru2 Ru3 46.7(4) . .
P2 Ru2 Ru3 116.07(8) . .
C21 Ru2 Ru1 144.4(4) . .
C22 Ru2 Ru1 97.6(4) . .
C4 Ru2 Ru1 46.1(3) . .
P2 Ru2 Ru1 119.39(7) . .
Ru3 Ru2 Ru1 59.89(4) . .
C21 Ru2 H1 172(3) . .
C22 Ru2 H1 100(3) . .
C4 Ru2 H1 77(3) . .
P2 Ru2 H1 89(3) . .
Ru3 Ru2 H1 77(3) . .
Ru1 Ru2 H1 31(3) . .
C21 Ru2 H3 88(6) . .
C22 Ru2 H3 174(7) . .
C4 Ru2 H3 83(7) . .
P2 Ru2 H3 80(7) . .
Ru3 Ru2 H3 37(7) . .
Ru1 Ru2 H3 84(6) . .
H1 Ru2 H3 84(7) . .
C33 Ru3 C32 96.4(9) . .
C33 Ru3 C31 89.5(7) . .
C32 Ru3 C31 96.4(8) . .
C33 Ru3 H3 165(4) . .
C32 Ru3 H3 98(4) . .
C31 Ru3 H3 92(4) . .
C33 Ru3 H2 90(4) . .
C32 Ru3 H2 95(4) . .
C31 Ru3 H2 169(4) . .
H3 Ru3 H2 85(6) . .
C33 Ru3 C4 95.2(8) . .
C32 Ru3 C4 163.2(6) . .
C31 Ru3 C4 95.9(7) . .
H3 Ru3 C4 70(4) . .
H2 Ru3 C4 73(4) . .
C33 Ru3 Ru2 141.3(7) . .
C32 Ru3 Ru2 121.2(6) . .
C31 Ru3 Ru2 94.8(5) . .
H3 Ru3 Ru2 24(4) . .
H2 Ru3 Ru2 79(4) . .
C4 Ru3 Ru2 46.2(4) . .
C33 Ru3 Ru1 93.9(5) . .
C32 Ru3 Ru1 120.4(5) . .
C31 Ru3 Ru1 142.3(6) . .
H3 Ru3 Ru1 76(4) . .
H2 Ru3 Ru1 27(4) . .
C4 Ru3 Ru1 46.5(3) . .
Ru2 Ru3 Ru1 60.51(4) . .
C33 Ru3 H2 90(4) . .
C32 Ru3 H2 95(4) . .
C31 Ru3 H2 169(4) . .
H3 Ru3 H2 85(6) . .
H2 Ru3 H2 0(10) . .
C4 Ru3 H2 73(4) . .
Ru2 Ru3 H2 79(4) . .
Ru1 Ru3 H2 27(4) . .
C33 Ru3 H3 165(4) . .
C32 Ru3 H3 98(4) . .
C31 Ru3 H3 92(4) . .
H3 Ru3 H3 0(9) . .
H2 Ru3 H3 85(6) . .
C4 Ru3 H3 70(4) . .
Ru2 Ru3 H3 24(4) . .
Ru1 Ru3 H3 76(4) . .
H2 Ru3 H3 85(6) . .
C34 P1 C40 104.1(6) . .
C34 P1 C6 105.8(5) . 2_756
C40 P1 C6 108.6(5) . 2_756
C34 P1 Ru1 112.8(4) . .
C40 P1 Ru1 114.0(4) . .
C6 P1 Ru1 111.1(3) 2_756 .
C46 P2 C52 101.0(6) . .
C46 P2 C6 105.5(5) . .
C52 P2 C6 100.6(5) . .
C46 P2 Ru2 115.9(4) . .
C52 P2 Ru2 107.2(4) . .
C6 P2 Ru2 123.4(4) . .
C5 C4 Ru2 126.8(10) . .
C5 C4 Ru3 129.2(10) . .
Ru2 C4 Ru3 87.2(5) . .
C5 C4 Ru1 125.2(10) . .
Ru2 C4 Ru1 88.2(4) . .
Ru3 C4 Ru1 87.0(5) . .
C4 C5 H5A 109.5 . .
C4 C5 H5B 109.5 . .
H5A C5 H5B 109.5 . .
C4 C5 H5C 109.5 . .
H5A C5 H5C 109.5 . .
H5B C5 H5C 109.5 . .
P1 C6 P2 132.1(6) 2_756 .
P1 C6 H6A 104.2 2_756 .
P2 C6 H6A 104.2 . .
P1 C6 H6B 104.2 2_756 .
P2 C6 H6B 104.2 . .
H6A C6 H6B 105.5 . .
O11 C11 Ru1 176.6(12) . .
O12 C12 Ru1 178.5(14) . .
O21 C21 Ru2 176.4(14) . .
O22 C22 Ru2 172.3(13) . .
O31 C31 Ru3 175(2) . .
O32 C32 Ru3 177.4(18) . .
O33 C33 Ru3 179(2) . .
C35 C34 C39 117.5(14) . .
C35 C34 P1 118.8(11) . .
C39 C34 P1 123.5(10) . .
C34 C35 C36 120.3(18) . .
C34 C35 H35 119.8 . .
C36 C35 H35 119.8 . .
C37 C36 C35 122.3(19) . .
C37 C36 H36 118.9 . .
C35 C36 H36 118.9 . .
C36 C37 C38 117.7(16) . .
C36 C37 H37 121.1 . .
C38 C37 H37 121.1 . .
C39 C38 C37 121.8(18) . .
C39 C38 H38 119.1 . .
C37 C38 H38 119.1 . .
C38 C39 C34 120.4(16) . .
C38 C39 H39 119.8 . .
C34 C39 H39 119.8 . .
C45 C40 C41 119.6(12) . .
C45 C40 P1 122.9(9) . .
C41 C40 P1 117.1(10) . .
C42 C41 C40 120.3(15) . .
C42 C41 H41 119.8 . .
C40 C41 H41 119.8 . .
C41 C42 C43 119.9(15) . .
C41 C42 H42 120.0 . .
C43 C42 H42 120.0 . .
C44 C43 C42 119.8(15) . .
C44 C43 H43 120.1 . .
C42 C43 H43 120.1 . .
C43 C44 C45 120.4(16) . .
C43 C44 H44 119.8 . .
C45 C44 H44 119.8 . .
C40 C45 C44 119.8(13) . .
C40 C45 H45 120.1 . .
C44 C45 H45 120.1 . .
C47 C46 C51 117.1(12) . .
C47 C46 P2 122.3(10) . .
C51 C46 P2 120.6(10) . .
C46 C47 C48 121.1(14) . .
C46 C47 H47 119.4 . .
C48 C47 H47 119.4 . .
C49 C48 C47 120.8(16) . .
C49 C48 H48 119.6 . .
C47 C48 H48 119.6 . .
C48 C49 C50 119.4(16) . .
C48 C49 H49 120.3 . .
C50 C49 H49 120.3 . .
C49 C50 C51 119.9(16) . .
C49 C50 H50 120.1 . .
C51 C50 H50 120.1 . .
C46 C51 C50 121.5(16) . .
C46 C51 H51 119.3 . .
C50 C51 H51 119.3 . .
C53 C52 C57 115.4(11) . .
C53 C52 P2 119.5(10) . .
C57 C52 P2 124.5(9) . .
C54 C53 C52 123.6(13) . .
C54 C53 H53 118.2 . .
C52 C53 H53 118.2 . .
C55 C54 C53 118.4(14) . .
C55 C54 H54 120.8 . .
C53 C54 H54 120.8 . .
C54 C55 C56 121.7(14) . .
C54 C55 H55 119.2 . .
C56 C55 H55 119.2 . .
C55 C56 C57 119.8(14) . .
C55 C56 H56 120.1 . .
C57 C56 H56 120.1 . .
C52 C57 C56 120.8(13) . .
C52 C57 H57 119.6 . .
C56 C57 H57 119.6 . .

loop_
_geom_bond_atom_site_label_1
_geom_bond_atom_site_label_2
_geom_bond_distance
_geom_bond_site_symmetry_2
Ru1 C11 1.870(15) .
Ru1 C12 1.898(14) .
Ru1 C4 2.071(11) .
Ru1 P1 2.436(3) .
Ru1 Ru3 2.8533(14) .
Ru1 Ru2 2.8710(13) .
Ru1 H1 1.67(10) .
Ru1 H2 1.38(14) .
Ru2 C21 1.853(13) .
Ru2 C22 1.887(17) .
Ru2 C4 2.054(13) .
Ru2 P2 2.451(3) .
Ru2 Ru3 2.8445(15) .
Ru2 H1 1.70(10) .
Ru2 H3 1.33(15) .
Ru3 C33 1.897(19) .
Ru3 C32 1.92(3) .
Ru3 C31 1.923(18) .
Ru3 H3 1.95(16) .
Ru3 H2 2.04(13) .
Ru3 C4 2.072(15) .
Ru3 H2 2.04(13) .
Ru3 H3 1.95(16) .
P1 C34 1.838(13) .
P1 C40 1.842(12) .
P1 C6 1.857(11) 2_756
P2 C46 1.817(12) .
P2 C52 1.835(12) .
P2 C6 1.866(10) .
C4 C5 1.510(19) .
C5 H5A 0.9600 .
C5 H5B 0.9600 .
C5 H5C 0.9600 .
C6 P1 1.857(11) 2_756
C6 H6A 0.9700 .
C6 H6B 0.9700 .
C11 O11 1.128(16) .
C12 O12 1.135(16) .
C21 O21 1.166(15) .
C22 O22 1.141(17) .
C31 O31 1.127(19) .
C32 O32 1.17(2) .
C33 O33 1.14(2) .
C34 C35 1.374(19) .
C34 C39 1.392(18) .
C35 C36 1.39(2) .
C35 H35 0.9300 .
C36 C37 1.33(3) .
C36 H36 0.9300 .
C37 C38 1.38(3) .
C37 H37 0.9300 .
C38 C39 1.36(2) .
C38 H38 0.9300 .
C39 H39 0.9300 .
C40 C45 1.343(17) .
C40 C41 1.390(17) .
C41 C42 1.36(2) .
C41 H41 0.9300 .
C42 C43 1.40(2) .
C42 H42 0.9300 .
C43 C44 1.32(2) .
C43 H43 0.9300 .
C44 C45 1.426(19) .
C44 H44 0.9300 .
C45 H45 0.9300 .
C46 C47 1.374(17) .
C46 C51 1.377(18) .
C47 C48 1.410(19) .
C47 H47 0.9300 .
C48 C49 1.35(3) .
C48 H48 0.9300 .
C49 C50 1.36(3) .
C49 H49 0.9300 .
C50 C51 1.42(2) .
C50 H50 0.9300 .
C51 H51 0.9300 .
C52 C53 1.385(16) .
C52 C57 1.388(17) .
C53 C54 1.36(2) .
C53 H53 0.9300 .
C54 C55 1.34(2) .
C54 H54 0.9300 .
C55 C56 1.34(2) .
C55 H55 0.9300 .
C56 C57 1.389(18) .
C56 H56 0.9300 .
C57 H57 0.9300 .
